data_7159956
loop_
_publ_author_name
'Ahamad, Jarish'
'Khan, Faiz Ahmed'

_publ_section_title
;
 Biomimetic total syntheses of renifolin F and antiarone K.
;
_journal_issue 24
_journal_name_full 'Organic &amp; biomolecular chemistry'
_journal_page_first 4877
_journal_page_last 4881
_journal_paper_doi 10.1039/d4ob00651h
_journal_volume 22
_journal_year 2024
_chemical_formula_moiety 'C24 H28 O5'
_chemical_formula_sum 'C24 H28 O5'
_chemical_formula_weight 396.487
_space_group_crystal_system monoclinic
_space_group_IT_number 14
_space_group_name_Hall '-P 2yn'
_space_group_name_H-M_alt 'P 1 21/n 1'
_symmetry_Int_Tables_number 14
_atom_sites_solution_primary iterative
_audit_creation_date 2024-04-17
_audit_creation_method
;
Olex2 1.5
(compiled 2023.08.24 svn.re1ec1418 for OlexSys, GUI svn.r6817)
;
_audit_update_record
;
2024-04-18 deposited with the CCDC.	2024-05-21 downloaded from the CCDC.
;
_cell_angle_alpha 90
_cell_angle_beta 91.123(4)
_cell_angle_gamma 90
_cell_formula_units_Z 4
_cell_length_a 9.9416(10)
_cell_length_b 7.4402(10)
_cell_length_c 28.624(4)
_cell_measurement_reflns_used 6596
_cell_measurement_temperature 299.00
_cell_measurement_theta_max 24.382
_cell_measurement_theta_min 2.829
_cell_volume 2116.8(5)
_computing_cell_refinement 'SAINT V8.40B (?, 2016)'
_computing_data_reduction 'SAINT V8.40B (?, 2016)'
_computing_molecular_graphics 'Olex2 1.5 (Dolomanov et al., 2009)'
_computing_publication_material 'Olex2 1.5 (Dolomanov et al., 2009)'
_computing_structure_refinement 'olex2.refine 1.5 (Bourhis et al., 2015)'
_computing_structure_solution 'olex2.solve 1.5 (Bourhis et al., 2015)'
_diffrn_ambient_temperature 299.00
_diffrn_measured_fraction_theta_full 0.9995
_diffrn_measured_fraction_theta_max 0.9989
_diffrn_measurement_device_type 'Bruker APEX-II CCD'
_diffrn_measurement_method '\f and \w scans'
_diffrn_radiation_type 'Mo K\a'
_diffrn_radiation_wavelength 0.71073
_diffrn_reflns_av_R_equivalents 0.0764
_diffrn_reflns_av_unetI/netI 0.0438
_diffrn_reflns_Laue_measured_fraction_full 0.9995
_diffrn_reflns_Laue_measured_fraction_max 0.9989
_diffrn_reflns_limit_h_max 12
_diffrn_reflns_limit_h_min -12
_diffrn_reflns_limit_k_max 9
_diffrn_reflns_limit_k_min -9
_diffrn_reflns_limit_l_max 36
_diffrn_reflns_limit_l_min -36
_diffrn_reflns_number 37971
_diffrn_reflns_point_group_measured_fraction_full 0.9995
_diffrn_reflns_point_group_measured_fraction_max 0.9989
_diffrn_reflns_theta_full 25.2417
_diffrn_reflns_theta_max 27.15
_diffrn_reflns_theta_min 2.16
_diffrn_source_current 1.4
_diffrn_source_power 0.07
_diffrn_source_voltage 50.0
_diffrn_standards_number 0
_exptl_absorpt_coefficient_mu 0.086
_exptl_absorpt_correction_T_max 0.7455
_exptl_absorpt_correction_T_min 0.6974
_exptl_absorpt_correction_type cylinder
_exptl_absorpt_process_details
;
SADABS-2016/2 (Bruker,2016/2) was used for absorption correction.
wR2(int) was 0.1378 before and 0.0647 after correction.
The Ratio of minimum to maximum transmission is 0.9355.
The \l/2 correction factor is Not present.
;
_exptl_crystal_colour 'clear light orange'
_exptl_crystal_colour_lustre clear
_exptl_crystal_colour_modifier light
_exptl_crystal_colour_primary orange
_exptl_crystal_density_diffrn 1.244
_exptl_crystal_description block
_exptl_crystal_F_000 848.562
_exptl_crystal_preparation
;
The single crystal  was obtained by dissolving in  CH 3 Cl:  Hex (1:2)
and allowed the solvents to slowly evaporate at room temperature.
;
_exptl_crystal_recrystallization_method 'crystalysed slowly at room temperature'
_exptl_crystal_size_max 0.329
_exptl_crystal_size_mid 0.116
_exptl_crystal_size_min 0.072
_refine_diff_density_max 0.2713
_refine_diff_density_min -0.3092
_refine_diff_density_rms 0.0691
_refine_ls_d_res_high 0.7787
_refine_ls_d_res_low 9.4471
_refine_ls_goodness_of_fit_ref 1.0614
_refine_ls_hydrogen_treatment constr
_refine_ls_matrix_type full
_refine_ls_number_constraints 43
_refine_ls_number_parameters 268
_refine_ls_number_reflns 4687
_refine_ls_number_restraints 0
_refine_ls_restrained_S_all 1.0614
_refine_ls_R_factor_all 0.0920
_refine_ls_R_factor_gt 0.0505
_refine_ls_shift/su_max 0.0003
_refine_ls_shift/su_mean 0.0001
_refine_ls_structure_factor_coef Fsqd
_refine_ls_weighting_details 'w=1/[\s^2^(Fo^2^)+(0.0580P)^2^+0.3866P] where P=(Fo^2^+2Fc^2^)/3'
_refine_ls_weighting_scheme calc
_refine_ls_wR_factor_gt 0.1158
_refine_ls_wR_factor_ref 0.1364
_reflns_Friedel_coverage 0.0
_reflns_limit_h_max 11
_reflns_limit_h_min -12
_reflns_limit_k_max 9
_reflns_limit_k_min 0
_reflns_limit_l_max 36
_reflns_limit_l_min -11
_reflns_number_gt 3002
_reflns_number_total 4687
_reflns_threshold_expression I>=2u(I)
_cod_data_source_file d4ob00651h2.cif
_cod_data_source_block mo_FAK_JA_405_1_0m
_cod_depositor_comments 'Adding full bibliography for 7159956.cif.'
_cod_original_cell_volume 2116.9(5)
_cod_database_code 7159956
_olex2_refinement_description
;
1. Fixed Uiso
 At 1.2 times of:
  All C(H) groups, All C(H,H) groups
 At 1.5 times of:
  All C(H,H,H) groups
2.a Ternary CH refined with riding coordinates:
 C15(H15), C18(H18)
2.b Secondary CH2 refined with riding coordinates:
 C14(H14a,H14b)
2.c Aromatic/amide H refined with riding coordinates:
 C10(H10), C3(H3), C20(H20), C16(H16), C12(H12), C5(H5)
2.d Idealised Me refined as rotating group:
 C13(H13a,H13b,H13c), C17(H17a,H17b,H17c), C1a(H1aa,H1ab,H1ac), C1b(H1ba,H1bb,
 H1bc), C1c(H1ca,H1cb,H1cc), C1d(H1da,H1db,H1dc)
;
_olex2_submission_special_instructions 'No special instructions were received'

loop_
_space_group_symop_id
_space_group_symop_operation_xyz
1 x,y,z
2 -x+1/2,y+1/2,-z+1/2
3 -x,-y,-z
4 x-1/2,-y-1/2,z-1/2

loop_
_atom_site_label
_atom_site_type_symbol
_atom_site_fract_x
_atom_site_fract_y
_atom_site_fract_z
_atom_site_U_iso_or_equiv
_atom_site_adp_type
_atom_site_occupancy
_atom_site_refinement_flags_posn
O1 O 0.68099(12) 0.18808(18) 0.64390(4) 0.0507(4) Uani 1.000000 .
O2 O 1.14129(12) 0.6350(2) 0.74281(5) 0.0624(4) Uani 1.000000 .
O3 O 0.68502(12) 0.5058(2) 0.70541(5) 0.0638(4) Uani 1.000000 .
O4 O 0.80186(12) -0.21064(16) 0.47172(5) 0.0496(3) Uani 1.000000 .
C2 C 1.05204(17) 0.5549(2) 0.71235(6) 0.0424(4) Uani 1.000000 .
C5 C 0.71861(18) 0.3892(2) 0.58070(6) 0.0446(4) Uani 1.000000 .
O6 O 0.88786(15) -0.02161(18) 0.39884(5) 0.0633(4) Uani 1.000000 .
C1 C 0.81883(16) 0.4990(2) 0.69578(6) 0.0419(4) Uani 1.000000 .
C3 C 1.08720(17) 0.4619(3) 0.67294(7) 0.0456(5) Uani 1.000000 .
C4 C 0.78063(16) -0.0272(2) 0.47047(6) 0.0388(4) Uani 1.000000 .
C20 C 0.91799(17) 0.5748(2) 0.72393(7) 0.0447(5) Uani 1.000000 .
C6 C 0.85101(16) 0.4078(2) 0.65482(6) 0.0389(4) Uani 1.000000 .
C7 C 0.68503(16) 0.2403(2) 0.50357(6) 0.0406(4) Uani 1.000000 .
C8 C 0.81974(17) 0.0721(2) 0.43194(6) 0.0440(4) Uani 1.000000 .
C9 C 0.71469(16) 0.0574(2) 0.50619(6) 0.0382(4) Uani 1.000000 .
C10 C 0.98543(17) 0.3919(2) 0.64435(7) 0.0430(4) Uani 1.000000 .
C11 C 0.74480(17) 0.3303(2) 0.62356(6) 0.0420(4) Uani 1.000000 .
C12 C 0.78956(19) 0.2541(3) 0.42922(6) 0.0478(5) Uani 1.000000 .
C13 C 0.9285(2) -0.2614(3) 0.49062(9) 0.0723(7) Uani 1.000000 .
C14 C 0.66680(19) -0.0200(3) 0.55136(6) 0.0492(5) Uani 1.000000 .
C15 C 0.61848(18) 0.3010(3) 0.54792(6) 0.0469(5) Uani 1.000000 .
C16 C 0.72160(18) 0.3383(2) 0.46508(6) 0.0464(5) Uani 1.000000 .
C17 C 1.28065(19) 0.6157(3) 0.73417(9) 0.0749(7) Uani 1.000000 .
C18 C 0.56907(18) 0.1237(3) 0.56910(7) 0.0504(5) Uani 1.000000 .
C19 C 0.55301(18) 0.1334(3) 0.62184(7) 0.0565(6) Uani 1.000000 .
C1a C 0.6464(2) 0.5854(5) 0.74794(9) 0.0987(11) Uani 1.000000 .
C1b C 0.9445(3) 0.0748(4) 0.36174(9) 0.0970(10) Uani 1.000000 .
C1c C 0.5232(2) -0.0490(4) 0.64281(8) 0.0775(8) Uani 1.000000 .
C1d C 0.4460(2) 0.2706(4) 0.63482(8) 0.0773(8) Uani 1.000000 .
H10 H 1.00877(17) 0.3322(2) 0.61714(7) 0.0516(5) Uiso 1.000000 R
H3 H 1.17713(17) 0.4461(3) 0.66557(7) 0.0547(5) Uiso 1.000000 R
H20 H 0.89501(17) 0.6389(2) 0.75050(7) 0.0537(5) Uiso 1.000000 R
H16 H 0.70095(18) 0.4600(2) 0.46309(6) 0.0557(6) Uiso 1.000000 R
H12 H 0.81501(19) 0.3201(3) 0.40324(6) 0.0574(6) Uiso 1.000000 R
H5 H 0.76439(18) 0.4902(2) 0.57032(6) 0.0535(5) Uiso 1.000000 R
H13a H 0.9984(2) -0.2062(19) 0.4729(4) 0.1084(11) Uiso 1.000000 GR
H13b H 0.9356(7) -0.223(2) 0.5226(2) 0.1084(11) Uiso 1.000000 GR
H13c H 0.9376(7) -0.3897(4) 0.4892(6) 0.1084(11) Uiso 1.000000 GR
H14a H 0.62117(19) -0.1338(3) 0.54623(6) 0.0591(6) Uiso 1.000000 R
H14b H 0.74117(19) -0.0379(3) 0.57331(6) 0.0591(6) Uiso 1.000000 R
H15 H 0.54283(18) 0.3816(3) 0.54087(6) 0.0563(6) Uiso 1.000000 R
H17a H 1.3007(4) 0.668(2) 0.7045(3) 0.1123(11) Uiso 1.000000 GR
H17b H 1.33186(19) 0.675(2) 0.7583(4) 0.1123(11) Uiso 1.000000 GR
H17c H 1.3036(4) 0.4904(4) 0.7339(6) 0.1123(11) Uiso 1.000000 GR
H18 H 0.48026(18) 0.0979(3) 0.55522(7) 0.0605(6) Uiso 1.000000 R
H1aa H 0.661(2) 0.7129(6) 0.7465(3) 0.1480(16) Uiso 1.000000 GR
H1ab H 0.5529(6) 0.562(3) 0.7530(4) 0.1480(16) Uiso 1.000000 GR
H1ac H 0.6994(16) 0.536(2) 0.77320(13) 0.1480(16) Uiso 1.000000 GR
H1ba H 0.8739(3) 0.123(2) 0.3420(4) 0.1454(15) Uiso 1.000000 GR
H1bb H 0.9982(17) 0.1716(18) 0.37406(10) 0.1454(15) Uiso 1.000000 GR
H1bc H 0.9999(17) -0.0041(8) 0.3438(4) 0.1454(15) Uiso 1.000000 GR
H1ca H 0.5981(7) -0.1279(7) 0.6381(5) 0.1162(11) Uiso 1.000000 GR
H1cb H 0.5085(17) -0.0361(5) 0.67568(14) 0.1162(11) Uiso 1.000000 GR
H1cc H 0.4442(10) -0.0986(11) 0.6280(4) 0.1162(11) Uiso 1.000000 GR
H1da H 0.4374(13) 0.2735(17) 0.66816(9) 0.1160(12) Uiso 1.000000 GR
H1db H 0.4719(9) 0.3873(6) 0.6239(5) 0.1160(12) Uiso 1.000000 GR
H1dc H 0.3614(5) 0.2373(14) 0.6206(5) 0.1160(12) Uiso 1.000000 GR

loop_
_atom_site_aniso_label
_atom_site_aniso_U_11
_atom_site_aniso_U_22
_atom_site_aniso_U_33
_atom_site_aniso_U_12
_atom_site_aniso_U_13
_atom_site_aniso_U_23
O1 0.0505(7) 0.0626(9) 0.0387(8) -0.0156(6) -0.0053(6) -0.0029(6)
O2 0.0454(7) 0.0768(10) 0.0646(10) -0.0089(7) -0.0113(7) -0.0195(8)
O3 0.0384(7) 0.0971(12) 0.0559(9) 0.0034(7) -0.0003(6) -0.0321(8)
O4 0.0538(7) 0.0329(7) 0.0618(9) -0.0006(5) -0.0081(6) -0.0038(6)
C2 0.0419(9) 0.0426(10) 0.0426(11) -0.0035(8) -0.0062(8) -0.0001(8)
C5 0.0511(10) 0.0433(10) 0.0391(11) 0.0021(8) -0.0029(8) -0.0075(8)
O6 0.0914(10) 0.0475(8) 0.0521(9) 0.0083(7) 0.0254(8) -0.0015(7)
C1 0.0376(9) 0.0468(10) 0.0411(11) 0.0017(7) -0.0017(8) -0.0053(8)
C3 0.0399(9) 0.0496(11) 0.0474(12) 0.0003(8) 0.0037(8) 0.0007(9)
C4 0.0400(9) 0.0343(9) 0.0417(11) -0.0025(7) -0.0071(8) -0.0025(8)
C20 0.0467(10) 0.0490(11) 0.0384(11) 0.0018(8) -0.0017(8) -0.0086(8)
C6 0.0436(9) 0.0393(10) 0.0337(10) -0.0011(7) -0.0014(8) -0.0024(8)
C7 0.0404(9) 0.0453(10) 0.0356(10) 0.0053(7) -0.0091(8) -0.0071(8)
C8 0.0503(10) 0.0436(11) 0.0380(11) 0.0026(8) -0.0004(8) -0.0064(8)
C9 0.0378(9) 0.0425(10) 0.0340(10) -0.0043(7) -0.0079(7) -0.0019(8)
C10 0.0482(10) 0.0423(10) 0.0387(11) 0.0017(8) 0.0026(8) -0.0049(8)
C11 0.0436(9) 0.0447(11) 0.0375(11) -0.0011(8) -0.0009(8) -0.0052(8)
C12 0.0628(12) 0.0445(11) 0.0361(11) 0.0019(9) 0.0005(9) 0.0026(8)
C13 0.0652(13) 0.0499(13) 0.101(2) 0.0093(10) -0.0207(13) 0.0046(13)
C14 0.0543(11) 0.0515(12) 0.0418(11) -0.0113(9) -0.0019(9) -0.0023(9)
C15 0.0436(10) 0.0575(12) 0.0394(11) 0.0114(8) -0.0074(8) -0.0093(9)
C16 0.0587(11) 0.0388(10) 0.0412(11) 0.0090(8) -0.0107(9) -0.0014(9)
C17 0.0439(12) 0.0795(17) 0.100(2) -0.0067(10) -0.0181(12) -0.0171(14)
C18 0.0386(9) 0.0697(14) 0.0427(12) -0.0089(9) -0.0036(8) -0.0106(10)
C19 0.0438(10) 0.0826(16) 0.0429(12) -0.0180(10) -0.0005(9) -0.0112(11)
C1a 0.0534(13) 0.159(3) 0.084(2) 0.0136(15) 0.0104(13) -0.063(2)
C1b 0.154(3) 0.0674(17) 0.0719(19) 0.0179(16) 0.0554(19) 0.0059(14)
C1c 0.0805(16) 0.0992(19) 0.0530(15) -0.0450(14) 0.0064(12) -0.0068(13)
C1d 0.0511(12) 0.127(2) 0.0541(14) -0.0004(13) 0.0103(10) -0.0260(15)

loop_
_atom_type_symbol
_atom_type_scat_dispersion_real
_atom_type_scat_dispersion_imag
_atom_type_scat_Cromer_Mann_a1
_atom_type_scat_Cromer_Mann_a2
_atom_type_scat_Cromer_Mann_a3
_atom_type_scat_Cromer_Mann_a4
_atom_type_scat_Cromer_Mann_b1
_atom_type_scat_Cromer_Mann_b2
_atom_type_scat_Cromer_Mann_b3
_atom_type_scat_Cromer_Mann_b4
_atom_type_scat_Cromer_Mann_c
_atom_type_scat_source
_atom_type_scat_dispersion_source
C 0.00313 0.00162 2.31000 1.02000 1.58860 0.86500 20.84390 10.20750 0.56870 51.65120 0.21560 'International Tables Volume C Table 6.1.1.4 (pp. 500-502)' 'Brennan, Cowan, Rev. Sci. Instrum., 1992, 63, 850'
H 0.00000 0.00000 0.49300 0.32291 0.14019 0.04081 10.51090 26.12570 3.14236 57.79970 0.00304 'International Tables Volume C Table 6.1.1.4 (pp. 500-502)' 'Brennan, Cowan, Rev. Sci. Instrum., 1992, 63, 850'
O 0.01085 0.00610 3.04850 2.28680 1.54630 0.86700 13.27710 5.70110 0.32390 32.90890 0.25080 'International Tables Volume C Table 6.1.1.4 (pp. 500-502)' 'Brennan, Cowan, Rev. Sci. Instrum., 1992, 63, 850'

loop_
_geom_angle_atom_site_label_1
_geom_angle_atom_site_label_2
_geom_angle_atom_site_label_3
_geom_angle
_geom_angle_site_symmetry_1
_geom_angle_site_symmetry_3
_geom_angle_publ_flag
C19 O1 C11 115.88(14) . . ?
C17 O2 C2 117.90(16) . . ?
C1a O3 C1 118.14(15) . . ?
C13 O4 C4 114.13(14) . . ?
C3 C2 O2 124.76(16) . . ?
C20 C2 O2 114.53(16) . . ?
C20 C2 C3 120.71(16) . . ?
C15 C5 C11 123.32(18) . . ?
H5 C5 C11 118.34(11) . . ?
H5 C5 C15 118.34(11) . . ?
C1b O6 C8 118.28(17) . . ?
C20 C1 O3 123.67(16) . . ?
C6 C1 O3 115.32(15) . . ?
C6 C1 C20 121.01(16) . . ?
C10 C3 C2 118.55(16) . . ?
H3 C3 C2 120.73(10) . . ?
H3 C3 C10 120.73(11) . . ?
C8 C4 O4 120.07(16) . . ?
C9 C4 O4 120.47(16) . . ?
C9 C4 C8 119.37(16) . . ?
C1 C20 C2 119.68(17) . . ?
H20 C20 C2 120.16(11) . . ?
H20 C20 C1 120.16(11) . . ?
C10 C6 C1 117.55(15) . . ?
C11 C6 C1 121.45(15) . . ?
C11 C6 C10 121.01(16) . . ?
C15 C7 C9 110.01(16) . . ?
C16 C7 C9 120.08(17) . . ?
C16 C7 C15 129.85(17) . . ?
C4 C8 O6 115.41(16) . . ?
C12 C8 O6 124.61(18) . . ?
C12 C8 C4 119.98(17) . . ?
C7 C9 C4 120.64(16) . . ?
C14 C9 C4 128.83(16) . . ?
C14 C9 C7 110.52(16) . . ?
C6 C10 C3 122.46(17) . . ?
H10 C10 C3 118.77(11) . . ?
H10 C10 C6 118.77(10) . . ?
C5 C11 O1 124.43(16) . . ?
C6 C11 O1 111.90(15) . . ?
C6 C11 C5 123.64(17) . . ?
C16 C12 C8 120.37(18) . . ?
H12 C12 C8 119.82(11) . . ?
H12 C12 C16 119.82(11) . . ?
H13a C13 O4 109.5 . . ?
H13b C13 O4 109.5 . . ?
H13b C13 H13a 109.5 . . ?
H13c C13 O4 109.5 . . ?
H13c C13 H13a 109.5 . . ?
H13c C13 H13b 109.5 . . ?
C18 C14 C9 103.33(16) . . ?
H14a C14 C9 111.10(10) . . ?
H14a C14 C18 111.10(10) . . ?
H14b C14 C9 111.10(9) . . ?
H14b C14 C18 111.10(10) . . ?
H14b C14 H14a 109.1 . . ?
C7 C15 C5 111.02(15) . . ?
C18 C15 C5 109.93(15) . . ?
C18 C15 C7 102.90(15) . . ?
H15 C15 C5 110.91(10) . . ?
H15 C15 C7 110.91(9) . . ?
H15 C15 C18 110.91(9) . . ?
C12 C16 C7 119.54(17) . . ?
H16 C16 C7 120.23(11) . . ?
H16 C16 C12 120.23(11) . . ?
H17a C17 O2 109.5 . . ?
H17b C17 O2 109.5 . . ?
H17b C17 H17a 109.5 . . ?
H17c C17 O2 109.5 . . ?
H17c C17 H17a 109.5 . . ?
H17c C17 H17b 109.5 . . ?
C15 C18 C14 104.93(15) . . ?
C19 C18 C14 116.07(17) . . ?
C19 C18 C15 113.02(16) . . ?
H18 C18 C14 107.47(9) . . ?
H18 C18 C15 107.47(9) . . ?
H18 C18 C19 107.47(10) . . ?
C18 C19 O1 109.45(15) . . ?
C1c C19 O1 104.64(17) . . ?
C1c C19 C18 112.05(18) . . ?
C1d C19 O1 108.21(17) . . ?
C1d C19 C18 111.11(18) . . ?
C1d C19 C1c 111.11(19) . . ?
H1aa C1a O3 109.5 . . ?
H1ab C1a O3 109.5 . . ?
H1ab C1a H1aa 109.5 . . ?
H1ac C1a O3 109.5 . . ?
H1ac C1a H1aa 109.5 . . ?
H1ac C1a H1ab 109.5 . . ?
H1ba C1b O6 109.5 . . ?
H1bb C1b O6 109.5 . . ?
H1bb C1b H1ba 109.5 . . ?
H1bc C1b O6 109.5 . . ?
H1bc C1b H1ba 109.5 . . ?
H1bc C1b H1bb 109.5 . . ?
H1ca C1c C19 109.5 . . ?
H1cb C1c C19 109.5 . . ?
H1cb C1c H1ca 109.5 . . ?
H1cc C1c C19 109.5 . . ?
H1cc C1c H1ca 109.5 . . ?
H1cc C1c H1cb 109.5 . . ?
H1da C1d C19 109.5 . . ?
H1db C1d C19 109.5 . . ?
H1db C1d H1da 109.5 . . ?
H1dc C1d C19 109.5 . . ?
H1dc C1d H1da 109.5 . . ?
H1dc C1d H1db 109.5 . . ?

loop_
_geom_bond_atom_site_label_1
_geom_bond_atom_site_label_2
_geom_bond_distance
_geom_bond_site_symmetry_2
_geom_bond_publ_flag
O1 C11 1.370(2) . ?
O1 C19 1.467(2) . ?
O2 C2 1.368(2) . ?
O2 C17 1.419(2) . ?
O3 C1 1.365(2) . ?
O3 C1a 1.413(3) . ?
O4 C4 1.381(2) . ?
O4 C13 1.412(2) . ?
C2 C3 1.375(3) . ?
C2 C20 1.387(2) . ?
C5 C11 1.324(3) . ?
C5 C15 1.505(2) . ?
C5 H5 0.9300 . ?
O6 C8 1.367(2) . ?
O6 C1b 1.408(3) . ?
C1 C20 1.381(2) . ?
C1 C6 1.397(2) . ?
C3 C10 1.390(2) . ?
C3 H3 0.9300 . ?
C4 C8 1.389(3) . ?
C4 C9 1.378(2) . ?
C20 H20 0.9300 . ?
C6 C10 1.380(2) . ?
C6 C11 1.487(2) . ?
C7 C9 1.394(2) . ?
C7 C15 1.512(3) . ?
C7 C16 1.376(3) . ?
C8 C12 1.389(3) . ?
C9 C14 1.502(3) . ?
C10 H10 0.9300 . ?
C12 C16 1.389(3) . ?
C12 H12 0.9300 . ?
C13 H13a 0.9600 . ?
C13 H13b 0.9600 . ?
C13 H13c 0.9600 . ?
C14 C18 1.538(3) . ?
C14 H14a 0.9700 . ?
C14 H14b 0.9700 . ?
C15 C18 1.537(3) . ?
C15 H15 0.9800 . ?
C16 H16 0.9300 . ?
C17 H17a 0.9600 . ?
C17 H17b 0.9600 . ?
C17 H17c 0.9600 . ?
C18 C19 1.523(3) . ?
C18 H18 0.9800 . ?
C19 C1c 1.515(3) . ?
C19 C1d 1.526(3) . ?
C1a H1aa 0.9600 . ?
C1a H1ab 0.9600 . ?
C1a H1ac 0.9600 . ?
C1b H1ba 0.9600 . ?
C1b H1bb 0.9600 . ?
C1b H1bc 0.9600 . ?
C1c H1ca 0.9600 . ?
C1c H1cb 0.9600 . ?
C1c H1cc 0.9600 . ?
C1d H1da 0.9600 . ?
C1d H1db 0.9600 . ?
C1d H1dc 0.9600 . ?

loop_
_geom_torsion_atom_site_label_1
_geom_torsion_atom_site_label_2
_geom_torsion_atom_site_label_3
_geom_torsion_atom_site_label_4
_geom_torsion
_geom_torsion_site_symmetry_1
_geom_torsion_site_symmetry_2
_geom_torsion_site_symmetry_3
_geom_torsion_site_symmetry_4
_geom_torsion_publ_flag
O1 C11 C5 C15 -2.8(2) . . . . ?
O1 C11 C6 C1 -68.38(17) . . . . ?
O1 C11 C6 C10 111.58(16) . . . . ?
O1 C19 C18 C14 64.89(18) . . . . ?
O1 C19 C18 C15 -56.42(18) . . . . ?
O2 C2 C3 C10 -178.06(19) . . . . ?
O2 C2 C20 C1 -179.79(16) . . . . ?
O3 C1 C20 C2 177.37(19) . . . . ?
O3 C1 C6 C10 -177.86(16) . . . . ?
O3 C1 C6 C11 2.1(2) . . . . ?
O4 C4 C8 O6 -5.00(17) . . . . ?
O4 C4 C8 C12 175.33(15) . . . . ?
O4 C4 C9 C7 -175.64(14) . . . . ?
O4 C4 C9 C14 5.14(19) . . . . ?
C2 C3 C10 C6 -2.0(2) . . . . ?
C2 C20 C1 C6 -2.3(2) . . . . ?
C5 C11 C6 C1 113.56(19) . . . . ?
C5 C11 C6 C10 -66.5(2) . . . . ?
C5 C15 C7 C9 98.70(16) . . . . ?
C5 C15 C7 C16 -78.45(18) . . . . ?
C5 C15 C18 C14 -90.43(15) . . . . ?
C5 C15 C18 C19 36.98(16) . . . . ?
O6 C8 C4 C9 178.21(14) . . . . ?
O6 C8 C12 C16 -178.96(18) . . . . ?
C1 C6 C10 C3 0.3(2) . . . . ?
C3 C10 C6 C11 -179.63(17) . . . . ?
C4 C8 C12 C16 0.7(2) . . . . ?
C4 C9 C7 C15 -177.48(15) . . . . ?
C4 C9 C7 C16 -0.01(18) . . . . ?
C4 C9 C14 C18 -164.76(19) . . . . ?
C7 C9 C14 C18 15.95(14) . . . . ?
C7 C15 C18 C14 27.91(14) . . . . ?
C7 C15 C18 C19 155.32(13) . . . . ?
C7 C16 C12 C8 0.4(2) . . . . ?
C9 C14 C18 C15 -26.97(14) . . . . ?
C9 C14 C18 C19 -152.50(13) . . . . ?
C14 C18 C19 C1c -50.72(19) . . . . ?
C14 C18 C19 C1d -175.67(18) . . . . ?
C15 C18 C19 C1c -172.03(17) . . . . ?
C15 C18 C19 C1d 63.02(18) . . . . ?
